data_7711542
loop_
_publ_author_name
'Pilichos, Evangelos'
'Font-Bardia, Merce'
'Mayans, Julia'
'Escuer, Albert'

_publ_section_title
;
 Occurrence of slow relaxation of the magnetization in a family of
 copper(II)/manganese(II) quasi-isotropic complexes with different ground
 spin states.
;
_journal_name_full 'Dalton Transactions'
_journal_paper_doi 10.1039/D2DT02807G
_journal_year 2022
_chemical_formula_moiety 'C40 H48 Cu2 Mn2 N10 O10, 2(C20 H22 Cu N2 O4), 2(Cl O4), 2(C H4 O)'
_chemical_formula_sum 'C82 H100 Cl2 Cu4 Mn2 N14 O28'
_chemical_formula_weight 2164.69
_space_group_crystal_system triclinic
_space_group_IT_number 2
_space_group_name_Hall '-P 1'
_space_group_name_H-M_alt 'P -1'
_atom_sites_solution_hydrogens mixed
_audit_creation_method SHELXL-2018/3
_audit_update_record
;
2022-08-19 deposited with the CCDC.	2022-10-24 downloaded from the CCDC.
;
_cell_angle_alpha 73.292(5)
_cell_angle_beta 83.822(5)
_cell_angle_gamma 70.888(5)
_cell_formula_units_Z 1
_cell_length_a 9.8755(13)
_cell_length_b 14.787(2)
_cell_length_c 16.663(2)
_cell_measurement_reflns_used 9452
_cell_measurement_temperature 100(2)
_cell_measurement_theta_max 30.55
_cell_measurement_theta_min 2.95
_cell_volume 2201.9(5)
_computing_cell_refinement 'Bruker SAINT'
_computing_data_reduction 'Bruker SAINT'
_computing_molecular_graphics 'Bruker SHELXTL'
_computing_publication_material 'Bruker SHELXTL'
_computing_structure_refinement 'SHELXL-2018/3 (Sheldrick, 2018)'
_computing_structure_solution 'SHELXT 2014/5 (Sheldrick, 2014)'
_diffrn_ambient_temperature 100(2)
_diffrn_measured_fraction_theta_full 0.994
_diffrn_measured_fraction_theta_max 0.984
_diffrn_measurement_device_type 'D8 Venture'
_diffrn_measurement_method '\f and \w scans'
_diffrn_radiation_type MoK\a
_diffrn_radiation_wavelength 0.71073
_diffrn_reflns_av_R_equivalents 0.0456
_diffrn_reflns_av_unetI/netI 0.0355
_diffrn_reflns_Laue_measured_fraction_full 0.994
_diffrn_reflns_Laue_measured_fraction_max 0.984
_diffrn_reflns_limit_h_max 14
_diffrn_reflns_limit_h_min -14
_diffrn_reflns_limit_k_max 21
_diffrn_reflns_limit_k_min -21
_diffrn_reflns_limit_l_max 23
_diffrn_reflns_limit_l_min -23
_diffrn_reflns_number 61407
_diffrn_reflns_point_group_measured_fraction_full 0.994
_diffrn_reflns_point_group_measured_fraction_max 0.984
_diffrn_reflns_theta_full 25.242
_diffrn_reflns_theta_max 30.678
_diffrn_reflns_theta_min 2.347
_diffrn_source microfocus
_exptl_absorpt_coefficient_mu 1.376
_exptl_absorpt_correction_T_max 0.7461
_exptl_absorpt_correction_T_min 0.5749
_exptl_absorpt_correction_type multi-scan
_exptl_absorpt_process_details sadabs
_exptl_crystal_colour red
_exptl_crystal_density_diffrn 1.633
_exptl_crystal_description prism
_exptl_crystal_F_000 1114
_exptl_crystal_preparation 'Magnetic properties'
_exptl_crystal_recrystallization_method 'Re-crystallisation from solvent: Methanol /diethyleter'
_exptl_crystal_size_max 0.180
_exptl_crystal_size_mid 0.120
_exptl_crystal_size_min 0.080
_refine_diff_density_max 1.953
_refine_diff_density_min -1.417
_refine_diff_density_rms 0.110
_refine_ls_extinction_method none
_refine_ls_goodness_of_fit_ref 1.024
_refine_ls_hydrogen_treatment mixed
_refine_ls_matrix_type full
_refine_ls_number_parameters 609
_refine_ls_number_reflns 13424
_refine_ls_number_restraints 3
_refine_ls_restrained_S_all 1.024
_refine_ls_R_factor_all 0.0561
_refine_ls_R_factor_gt 0.0490
_refine_ls_shift/su_max 0.001
_refine_ls_shift/su_mean 0.000
_refine_ls_structure_factor_coef Fsqd
_refine_ls_weighting_details 'w=1/[\s^2^(Fo^2^)+(0.0709P)^2^+4.2517P] where P=(Fo^2^+2Fc^2^)/3'
_refine_ls_weighting_scheme calc
_refine_ls_wR_factor_gt 0.1328
_refine_ls_wR_factor_ref 0.1396
_reflns_Friedel_coverage 0.000
_reflns_number_gt 11737
_reflns_number_total 13424
_reflns_threshold_expression 'I > 2\s(I)'
_cod_data_source_file d2dt02807g2.cif
_cod_data_source_block I06ZB176_0m_a
_cod_original_cell_volume 2201.8(5)
_cod_database_code 7711542
_shelx_shelxl_version_number 2018/3
_shelx_space_group_comment
;
The symmetry employed for this shelxl refinement is uniquely defined
by the following loop, which should always be used as a source of
symmetry information in preference to the above space-group names.
They are only intended as comments.
;

loop_
_space_group_symop_operation_xyz
'x, y, z'
'-x, -y, -z'

loop_
_atom_site_label
_atom_site_type_symbol
_atom_site_fract_x
_atom_site_fract_y
_atom_site_fract_z
_atom_site_U_iso_or_equiv
_atom_site_adp_type
_atom_site_occupancy
_atom_site_site_symmetry_order
_atom_site_calc_flag
_atom_site_refinement_flags_posn
_atom_site_refinement_flags_adp
_atom_site_refinement_flags_occupancy
_atom_site_disorder_assembly
_atom_site_disorder_group
Cu1 Cu 0.26535(3) 0.76406(2) 0.23938(2) 0.01678(7) Uani 1 1 d . . . . .
Mn1 Mn 0.53766(4) 0.63304(3) 0.35593(2) 0.01669(8) Uani 1 1 d . . . . .
O1 O 0.62136(18) 0.47953(13) 0.29506(11) 0.0220(3) Uani 1 1 d . . . . .
O2 O 0.40189(18) 0.63548(12) 0.25921(11) 0.0201(3) Uani 1 1 d . . . . .
O3 O 0.37777(18) 0.77912(12) 0.31619(11) 0.0204(3) Uani 1 1 d . . . . .
O4 O 0.5469(2) 0.75868(13) 0.43078(12) 0.0236(3) Uani 1 1 d . . . . .
O9 O 0.70085(17) 0.67803(12) 0.27398(10) 0.0178(3) Uani 1 1 d D . . . .
H9OA H 0.746(3) 0.704(2) 0.2929(16) 0.021 Uiso 1 1 d D U . . .
H9OB H 0.670(3) 0.7166(18) 0.2301(11) 0.021 Uiso 1 1 d D U . . .
N1 N 0.1524(2) 0.74167(15) 0.16519(12) 0.0197(4) Uani 1 1 d . . . . .
N2 N 0.1317(2) 0.89525(15) 0.22061(12) 0.0197(4) Uani 1 1 d . . . . .
N3 N 0.6956(2) 0.53100(16) 0.44954(13) 0.0224(4) Uani 1 1 d . . . . .
N4 N 0.6595(2) 0.46946(16) 0.50094(13) 0.0202(4) Uani 1 1 d . . . . .
N5 N 0.6286(2) 0.40524(18) 0.55135(15) 0.0298(5) Uani 1 1 d . . . . .
C1 C 0.7671(3) 0.3081(2) 0.3622(2) 0.0338(6) Uani 1 1 d . . . . .
H1A H 0.715027 0.277574 0.336585 0.051 Uiso 1 1 calc R U . . .
H1B H 0.721503 0.316404 0.415941 0.051 Uiso 1 1 calc R U . . .
H1C H 0.866676 0.265357 0.371377 0.051 Uiso 1 1 calc R U . . .
C2 C 0.7640(3) 0.40880(19) 0.30435(18) 0.0259(5) Uani 1 1 d . . . . .
H2A H 0.827366 0.435304 0.326805 0.031 Uiso 1 1 calc R U . . .
H2AB H 0.802228 0.400697 0.248549 0.031 Uiso 1 1 calc R U . . .
C3 C 0.5389(3) 0.48527(17) 0.23135(15) 0.0201(4) Uani 1 1 d . . . . .
C4 C 0.5679(3) 0.41769(19) 0.18450(17) 0.0267(5) Uani 1 1 d . . . . .
H4 H 0.648916 0.359697 0.196839 0.032 Uiso 1 1 calc R U . . .
C5 C 0.4776(3) 0.4347(2) 0.1186(2) 0.0333(6) Uani 1 1 d . . . . .
H5 H 0.499584 0.389455 0.084978 0.040 Uiso 1 1 calc R U . . .
C6 C 0.3571(3) 0.5169(2) 0.10253(19) 0.0304(6) Uani 1 1 d . . . . .
H6 H 0.295647 0.527059 0.058507 0.036 Uiso 1 1 calc R U . . .
C7 C 0.3237(3) 0.58639(18) 0.15047(16) 0.0218(4) Uani 1 1 d . . . . .
C8 C 0.4180(2) 0.57204(17) 0.21417(15) 0.0185(4) Uani 1 1 d . . . . .
C9 C 0.1922(3) 0.66943(19) 0.13099(16) 0.0227(4) Uani 1 1 d . . . . .
H9 H 0.131485 0.670242 0.090088 0.027 Uiso 1 1 calc R U . . .
C10 C 0.0128(2) 0.81933(19) 0.14775(16) 0.0234(5) Uani 1 1 d . . . . .
H10A H -0.060376 0.799622 0.188097 0.028 Uiso 1 1 calc R U . . .
H10B H -0.017558 0.828302 0.090508 0.028 Uiso 1 1 calc R U . . .
C11 C 0.0264(2) 0.91721(19) 0.15554(15) 0.0226(4) Uani 1 1 d . . . . .
H11A H 0.057931 0.953920 0.101148 0.027 Uiso 1 1 calc R U . . .
H11B H -0.067890 0.959367 0.170751 0.027 Uiso 1 1 calc R U . . .
C12 C 0.1345(3) 0.96098(17) 0.25589(15) 0.0220(4) Uani 1 1 d . . . . .
H12 H 0.062680 1.023849 0.240750 0.026 Uiso 1 1 calc R U . . .
C13 C 0.2389(3) 0.94705(17) 0.31736(15) 0.0210(4) Uani 1 1 d . . . . .
C14 C 0.2226(3) 1.02666(19) 0.35217(18) 0.0266(5) Uani 1 1 d . . . . .
H14 H 0.146778 1.086868 0.334030 0.032 Uiso 1 1 calc R U . . .
C15 C 0.3150(3) 1.0182(2) 0.41187(19) 0.0302(5) Uani 1 1 d . . . . .
H15 H 0.303490 1.072990 0.433736 0.036 Uiso 1 1 calc R U . . .
C16 C 0.4263(3) 0.9294(2) 0.44088(18) 0.0274(5) Uani 1 1 d . . . . .
H16 H 0.489010 0.923518 0.482793 0.033 Uiso 1 1 calc R U . . .
C17 C 0.4437(3) 0.85022(18) 0.40777(15) 0.0218(4) Uani 1 1 d . . . . .
C18 C 0.3516(2) 0.85768(17) 0.34482(15) 0.0189(4) Uani 1 1 d . . . . .
C19 C 0.6504(3) 0.7417(2) 0.49244(16) 0.0247(5) Uani 1 1 d . . . . .
H19A H 0.678592 0.802346 0.483127 0.030 Uiso 1 1 calc R U . . .
H19B H 0.737145 0.687151 0.485284 0.030 Uiso 1 1 calc R U . . .
C20 C 0.5932(4) 0.7152(3) 0.58057(19) 0.0413(7) Uani 1 1 d . . . . .
H20A H 0.507280 0.769022 0.588009 0.062 Uiso 1 1 calc R U . . .
H20B H 0.666333 0.705744 0.620221 0.062 Uiso 1 1 calc R U . . .
H20C H 0.568860 0.653678 0.590890 0.062 Uiso 1 1 calc R U . . .
Cu2 Cu 0.58819(3) 0.95936(2) 0.21000(2) 0.01820(7) Uani 1 1 d . . . . .
O5 O 0.6269(2) 0.71243(13) 0.09771(11) 0.0239(3) Uani 1 1 d . . . . .
O6 O 0.58373(18) 0.86273(12) 0.15699(11) 0.0200(3) Uani 1 1 d . . . . .
O7 O 0.73883(17) 0.86094(12) 0.27855(11) 0.0192(3) Uani 1 1 d . . . . .
O8 O 0.93552(18) 0.70416(13) 0.35371(12) 0.0226(3) Uani 1 1 d . . . . .
N6 N 0.4238(2) 1.05996(15) 0.15083(14) 0.0241(4) Uani 1 1 d . . . . .
N7 N 0.6060(3) 1.06545(16) 0.25110(14) 0.0259(4) Uani 1 1 d . . . . .
C21 C 0.8219(3) 0.5716(2) 0.0876(2) 0.0360(6) Uani 1 1 d . . . . .
H21A H 0.853987 0.513229 0.065445 0.054 Uiso 1 1 calc R U . . .
H21B H 0.819073 0.550029 0.148965 0.054 Uiso 1 1 calc R U . . .
H21C H 0.888684 0.610358 0.069110 0.054 Uiso 1 1 calc R U . . .
C22 C 0.6738(3) 0.63510(19) 0.05561(16) 0.0261(5) Uani 1 1 d . . . . .
H22A H 0.677085 0.663885 -0.005782 0.031 Uiso 1 1 calc R U . . .
H22B H 0.607600 0.594843 0.068211 0.031 Uiso 1 1 calc R U . . .
C23 C 0.5096(3) 0.79239(18) 0.06728(15) 0.0206(4) Uani 1 1 d . . . . .
C24 C 0.4141(3) 0.7958(2) 0.01094(16) 0.0250(5) Uani 1 1 d . . . . .
H24 H 0.423867 0.738352 -0.006823 0.030 Uiso 1 1 calc R U . . .
C25 C 0.3023(3) 0.8842(2) -0.02032(17) 0.0286(5) Uani 1 1 d . . . . .
H25 H 0.237023 0.886692 -0.059471 0.034 Uiso 1 1 calc R U . . .
C26 C 0.2883(3) 0.9662(2) 0.00607(16) 0.0270(5) Uani 1 1 d . . . . .
H26 H 0.215380 1.026454 -0.016934 0.032 Uiso 1 1 calc R U . . .
C27 C 0.3806(2) 0.96298(18) 0.06725(15) 0.0220(4) Uani 1 1 d . . . . .
C28 C 0.4929(2) 0.87449(17) 0.10011(14) 0.0186(4) Uani 1 1 d . . . . .
C29 C 0.3543(2) 1.05235(19) 0.09377(17) 0.0249(5) Uani 1 1 d . . . . .
H29 H 0.279903 1.109593 0.066878 0.030 Uiso 1 1 calc R U . . .
C30 C 0.3813(3) 1.15234(19) 0.17718(19) 0.0323(6) Uani 1 1 d . . . . .
H30A H 0.308798 1.149758 0.222973 0.039 Uiso 1 1 calc R U . . .
H30B H 0.338470 1.209799 0.129536 0.039 Uiso 1 1 calc R U . . .
C31 C 0.5130(4) 1.16429(19) 0.20722(18) 0.0315(6) Uani 1 1 d . . . . .
H31A H 0.565330 1.195286 0.158845 0.038 Uiso 1 1 calc R U . . .
H31B H 0.483803 1.207729 0.245608 0.038 Uiso 1 1 calc R U . . .
C32 C 0.6930(3) 1.0565(2) 0.30700(17) 0.0275(5) Uani 1 1 d . . . . .
H32 H 0.688499 1.114977 0.321618 0.033 Uiso 1 1 calc R U . . .
C33 C 0.7965(3) 0.9653(2) 0.34925(16) 0.0249(5) Uani 1 1 d . . . . .
C34 C 0.8863(4) 0.9691(2) 0.40876(18) 0.0335(6) Uani 1 1 d . . . . .
H34 H 0.873280 1.030399 0.420841 0.040 Uiso 1 1 calc R U . . .
C35 C 0.9911(4) 0.8859(3) 0.44886(19) 0.0359(6) Uani 1 1 d . . . . .
H35 H 1.049862 0.890047 0.488397 0.043 Uiso 1 1 calc R U . . .
C36 C 1.0122(3) 0.7948(2) 0.43189(17) 0.0291(5) Uani 1 1 d . . . . .
H36 H 1.085312 0.737267 0.459699 0.035 Uiso 1 1 calc R U . . .
C37 C 0.9262(3) 0.78867(19) 0.37445(15) 0.0211(4) Uani 1 1 d . . . . .
C38 C 0.8147(2) 0.87391(18) 0.33148(15) 0.0200(4) Uani 1 1 d . . . . .
C39 C 1.0477(3) 0.6155(2) 0.39169(19) 0.0288(5) Uani 1 1 d . . . . .
H39A H 1.033158 0.596889 0.453240 0.035 Uiso 1 1 calc R U . . .
H39B H 1.141963 0.626897 0.379405 0.035 Uiso 1 1 calc R U . . .
C40 C 1.0434(3) 0.5342(2) 0.3567(2) 0.0335(6) Uani 1 1 d . . . . .
H40A H 1.051635 0.554952 0.295416 0.050 Uiso 1 1 calc R U . . .
H40B H 0.952605 0.519945 0.372733 0.050 Uiso 1 1 calc R U . . .
H40C H 1.123341 0.474277 0.378813 0.050 Uiso 1 1 calc R U . . .
Cl1 Cl 0.93471(6) 0.23502(4) 0.11391(4) 0.02495(12) Uani 1 1 d . . . . .
O10 O 1.0026(2) 0.1537(2) 0.0794(2) 0.0499(7) Uani 1 1 d . . . . .
O11 O 0.9277(5) 0.2152(4) 0.2023(3) 0.0387(6) Uani 0.5 1 d . . P A 1
O12 O 0.7919(6) 0.2836(4) 0.0774(3) 0.0387(6) Uani 0.5 1 d . . P A 1
O13 O 1.0202(5) 0.3015(4) 0.0815(3) 0.0387(6) Uani 0.5 1 d . . P A 1
O11' O 0.8488(10) 0.1896(6) 0.1801(5) 0.0856(15) Uani 0.5 1 d . . P A 2
O12' O 0.8497(10) 0.3227(6) 0.0673(5) 0.0856(15) Uani 0.5 1 d . . P A 2
O13' O 1.0432(9) 0.2393(6) 0.1652(5) 0.0856(15) Uani 0.5 1 d . . P A 2
O1W O 1.1191(4) 0.2983(3) 0.2738(2) 0.0654(8) Uani 1 1 d . . . . .
H1OW H 1.055016 0.287123 0.252395 0.079 Uiso 1 1 calc R U . . .
C1W C 1.1605(6) 0.3794(3) 0.2156(3) 0.0651(13) Uani 1 1 d . . . . .
H1WA H 1.196045 0.361606 0.163177 0.098 Uiso 1 1 calc R U . . .
H1WB H 1.236266 0.391736 0.240268 0.098 Uiso 1 1 calc R U . . .
H1WC H 1.077264 0.439497 0.204062 0.098 Uiso 1 1 calc R U . . .

loop_
_atom_site_aniso_label
_atom_site_aniso_U_11
_atom_site_aniso_U_22
_atom_site_aniso_U_33
_atom_site_aniso_U_23
_atom_site_aniso_U_13
_atom_site_aniso_U_12
Cu1 0.01404(12) 0.01674(13) 0.01589(13) -0.00322(10) -0.00173(9) -0.00052(9)
Mn1 0.01433(15) 0.01666(15) 0.01609(16) -0.00083(12) -0.00273(11) -0.00322(12)
O1 0.0176(7) 0.0194(7) 0.0265(9) -0.0072(6) -0.0084(6) 0.0009(6)
O2 0.0192(7) 0.0173(7) 0.0216(8) -0.0072(6) -0.0067(6) 0.0007(6)
O3 0.0208(8) 0.0173(7) 0.0210(8) -0.0062(6) -0.0042(6) -0.0009(6)
O4 0.0250(8) 0.0223(8) 0.0228(8) -0.0066(7) -0.0063(7) -0.0040(7)
O9 0.0165(7) 0.0191(7) 0.0172(7) -0.0015(6) -0.0046(6) -0.0063(6)
N1 0.0152(8) 0.0226(9) 0.0171(9) -0.0028(7) -0.0020(6) -0.0019(7)
N2 0.0163(8) 0.0203(9) 0.0161(8) -0.0005(7) 0.0004(7) -0.0013(7)
N3 0.0161(8) 0.0250(10) 0.0209(9) 0.0018(7) -0.0039(7) -0.0052(7)
N4 0.0113(8) 0.0256(9) 0.0177(9) -0.0006(7) -0.0044(6) -0.0011(7)
N5 0.0162(9) 0.0334(12) 0.0267(11) 0.0087(9) -0.0040(8) -0.0039(8)
C1 0.0346(14) 0.0234(12) 0.0350(15) -0.0031(11) -0.0109(11) 0.0010(10)
C2 0.0173(10) 0.0223(11) 0.0348(13) -0.0079(10) -0.0089(9) 0.0010(8)
C3 0.0201(10) 0.0172(9) 0.0221(11) -0.0049(8) -0.0033(8) -0.0037(8)
C4 0.0297(12) 0.0198(10) 0.0278(12) -0.0087(9) -0.0055(10) -0.0004(9)
C5 0.0388(15) 0.0257(12) 0.0358(15) -0.0159(11) -0.0107(12) -0.0006(11)
C6 0.0318(13) 0.0279(12) 0.0320(14) -0.0135(11) -0.0122(11) -0.0016(10)
C7 0.0201(10) 0.0206(10) 0.0233(11) -0.0062(8) -0.0051(8) -0.0027(8)
C8 0.0179(9) 0.0176(9) 0.0192(10) -0.0054(8) -0.0017(8) -0.0038(8)
C9 0.0190(10) 0.0260(11) 0.0208(11) -0.0055(9) -0.0052(8) -0.0033(8)
C10 0.0143(9) 0.0287(12) 0.0217(11) -0.0059(9) -0.0038(8) 0.0010(8)
C11 0.0155(9) 0.0257(11) 0.0182(10) -0.0010(8) -0.0016(8) 0.0009(8)
C12 0.0196(10) 0.0177(10) 0.0207(10) -0.0005(8) 0.0028(8) -0.0004(8)
C13 0.0200(10) 0.0177(10) 0.0215(10) -0.0036(8) 0.0037(8) -0.0037(8)
C14 0.0273(12) 0.0183(10) 0.0307(13) -0.0073(9) 0.0040(10) -0.0034(9)
C15 0.0343(14) 0.0243(12) 0.0358(14) -0.0150(11) 0.0063(11) -0.0104(10)
C16 0.0302(13) 0.0276(12) 0.0284(13) -0.0128(10) 0.0022(10) -0.0107(10)
C17 0.0228(11) 0.0205(10) 0.0211(11) -0.0059(8) 0.0012(8) -0.0057(8)
C18 0.0192(10) 0.0163(9) 0.0187(10) -0.0039(8) 0.0032(8) -0.0041(8)
C19 0.0196(10) 0.0332(13) 0.0229(11) -0.0108(10) -0.0023(8) -0.0068(9)
C20 0.0411(17) 0.054(2) 0.0215(13) -0.0099(13) 0.0010(11) -0.0062(14)
Cu2 0.01654(13) 0.01391(12) 0.02146(14) -0.00374(10) 0.00145(10) -0.00262(9)
O5 0.0264(9) 0.0210(8) 0.0214(8) -0.0051(6) -0.0094(7) -0.0013(7)
O6 0.0185(7) 0.0159(7) 0.0224(8) -0.0024(6) -0.0068(6) -0.0014(6)
O7 0.0158(7) 0.0189(7) 0.0239(8) -0.0072(6) -0.0029(6) -0.0045(6)
O8 0.0177(7) 0.0229(8) 0.0261(9) -0.0037(7) -0.0085(6) -0.0049(6)
N6 0.0194(9) 0.0154(8) 0.0290(11) -0.0016(8) 0.0058(8) -0.0001(7)
N7 0.0347(12) 0.0175(9) 0.0247(10) -0.0074(8) 0.0082(9) -0.0082(8)
C21 0.0350(15) 0.0292(13) 0.0396(16) -0.0109(12) -0.0060(12) -0.0012(11)
C22 0.0332(13) 0.0243(11) 0.0217(11) -0.0074(9) -0.0034(9) -0.0079(10)
C23 0.0186(10) 0.0209(10) 0.0187(10) 0.0007(8) -0.0037(8) -0.0055(8)
C24 0.0242(11) 0.0318(12) 0.0186(11) -0.0011(9) -0.0035(9) -0.0119(10)
C25 0.0180(10) 0.0416(15) 0.0212(11) 0.0013(10) -0.0064(9) -0.0091(10)
C26 0.0127(9) 0.0335(13) 0.0237(12) 0.0061(10) -0.0039(8) -0.0033(9)
C27 0.0122(9) 0.0232(10) 0.0230(11) 0.0037(8) -0.0004(8) -0.0040(8)
C28 0.0142(9) 0.0197(10) 0.0177(10) 0.0013(8) -0.0002(7) -0.0054(8)
C29 0.0136(9) 0.0219(11) 0.0279(12) 0.0037(9) 0.0029(8) -0.0006(8)
C30 0.0326(13) 0.0162(10) 0.0348(14) -0.0032(10) 0.0108(11) 0.0033(9)
C31 0.0482(16) 0.0149(10) 0.0269(13) -0.0068(9) 0.0073(11) -0.0052(10)
C32 0.0389(14) 0.0245(11) 0.0243(12) -0.0132(10) 0.0108(10) -0.0146(10)
C33 0.0305(12) 0.0298(12) 0.0216(11) -0.0125(9) 0.0076(9) -0.0164(10)
C34 0.0481(17) 0.0407(15) 0.0264(13) -0.0179(11) 0.0063(12) -0.0274(14)
C35 0.0453(17) 0.0501(18) 0.0254(13) -0.0136(12) -0.0027(11) -0.0286(15)
C36 0.0307(13) 0.0398(14) 0.0213(11) -0.0039(10) -0.0060(10) -0.0189(11)
C37 0.0198(10) 0.0280(11) 0.0185(10) -0.0044(9) -0.0003(8) -0.0132(9)
C38 0.0194(10) 0.0262(11) 0.0185(10) -0.0084(8) 0.0035(8) -0.0116(8)
C39 0.0193(11) 0.0290(12) 0.0332(14) 0.0006(10) -0.0112(10) -0.0053(9)
C40 0.0251(12) 0.0269(13) 0.0400(16) -0.0050(11) -0.0094(11) 0.0024(10)
Cl1 0.0229(3) 0.0230(3) 0.0267(3) -0.0073(2) -0.0038(2) -0.0027(2)
O10 0.0258(11) 0.0513(14) 0.0792(19) -0.0458(14) -0.0040(11) 0.0047(10)
O11 0.0420(15) 0.0371(13) 0.0350(13) -0.0122(11) -0.0043(11) -0.0062(11)
O12 0.0420(15) 0.0371(13) 0.0350(13) -0.0122(11) -0.0043(11) -0.0062(11)
O13 0.0420(15) 0.0371(13) 0.0350(13) -0.0122(11) -0.0043(11) -0.0062(11)
O11' 0.089(3) 0.068(3) 0.066(3) -0.011(2) 0.014(2) 0.009(2)
O12' 0.089(3) 0.068(3) 0.066(3) -0.011(2) 0.014(2) 0.009(2)
O13' 0.089(3) 0.068(3) 0.066(3) -0.011(2) 0.014(2) 0.009(2)
O1W 0.0551(18) 0.071(2) 0.065(2) -0.0164(17) 0.0001(15) -0.0147(16)
C1W 0.084(3) 0.041(2) 0.058(3) -0.0206(19) -0.016(2) 0.008(2)

loop_
_atom_type_symbol
_atom_type_description
_atom_type_scat_dispersion_real
_atom_type_scat_dispersion_imag
_atom_type_scat_source
C C 0.0033 0.0016 'International Tables Vol C Tables 4.2.6.8 and 6.1.1.4'
H H 0.0000 0.0000 'International Tables Vol C Tables 4.2.6.8 and 6.1.1.4'
Cl Cl 0.1484 0.1585 'International Tables Vol C Tables 4.2.6.8 and 6.1.1.4'
Cu Cu 0.3201 1.2651 'International Tables Vol C Tables 4.2.6.8 and 6.1.1.4'
Mn Mn 0.3368 0.7283 'International Tables Vol C Tables 4.2.6.8 and 6.1.1.4'
N N 0.0061 0.0033 'International Tables Vol C Tables 4.2.6.8 and 6.1.1.4'
O O 0.0106 0.0060 'International Tables Vol C Tables 4.2.6.8 and 6.1.1.4'

loop_
_geom_angle_atom_site_label_1
_geom_angle_atom_site_label_2
_geom_angle_atom_site_label_3
_geom_angle
_geom_angle_site_symmetry_1
_geom_angle_site_symmetry_3
_geom_angle_publ_flag
O3 Cu1 O2 82.76(7) . . ?
O3 Cu1 N1 176.90(8) . . ?
O2 Cu1 N1 94.90(8) . . ?
O3 Cu1 N2 95.56(8) . . ?
O2 Cu1 N2 178.20(8) . . ?
N1 Cu1 N2 86.81(9) . . ?
O9 Mn1 O3 93.24(7) . . ?
O9 Mn1 N3 91.76(7) . . ?
O3 Mn1 N3 146.83(8) . . ?
O9 Mn1 O2 97.51(7) . . ?
O3 Mn1 O2 69.73(6) . . ?
N3 Mn1 O2 141.79(8) . . ?
O9 Mn1 N5 174.53(9) . 2_666 ?
O3 Mn1 N5 85.28(8) . 2_666 ?
N3 Mn1 N5 86.65(8) . 2_666 ?
O2 Mn1 N5 86.94(8) . 2_666 ?
C3 O1 C2 118.04(19) . . ?
C8 O2 Cu1 125.43(15) . . ?
C8 O2 Mn1 130.55(14) . . ?
Cu1 O2 Mn1 103.30(7) . . ?
C18 O3 Cu1 126.12(15) . . ?
C18 O3 Mn1 129.48(15) . . ?
Cu1 O3 Mn1 103.97(8) . . ?
C17 O4 C19 119.1(2) . . ?
Mn1 O9 H9OA 115(2) . . ?
Mn1 O9 H9OB 113(2) . . ?
H9OA O9 H9OB 106.0(16) . . ?
C9 N1 C10 122.0(2) . . ?
C9 N1 Cu1 125.29(17) . . ?
C10 N1 Cu1 112.69(16) . . ?
C12 N2 C11 121.7(2) . . ?
C12 N2 Cu1 125.37(17) . . ?
C11 N2 Cu1 112.79(16) . . ?
N4 N3 Mn1 116.99(16) . . ?
N5 N4 N3 177.2(3) . . ?
N4 N5 Mn1 145.2(2) . 2_666 ?
C2 C1 H1A 109.5 . . ?
C2 C1 H1B 109.5 . . ?
H1A C1 H1B 109.5 . . ?
C2 C1 H1C 109.5 . . ?
H1A C1 H1C 109.5 . . ?
H1B C1 H1C 109.5 . . ?
O1 C2 C1 112.6(2) . . ?
O1 C2 H2A 109.1 . . ?
C1 C2 H2A 109.1 . . ?
O1 C2 H2AB 109.1 . . ?
C1 C2 H2AB 109.1 . . ?
H2A C2 H2AB 107.8 . . ?
O1 C3 C4 125.7(2) . . ?
O1 C3 C8 113.4(2) . . ?
C4 C3 C8 120.9(2) . . ?
C3 C4 C5 119.9(2) . . ?
C3 C4 H4 120.0 . . ?
C5 C4 H4 120.0 . . ?
C6 C5 C4 120.1(2) . . ?
C6 C5 H5 119.9 . . ?
C4 C5 H5 119.9 . . ?
C5 C6 C7 121.1(2) . . ?
C5 C6 H6 119.5 . . ?
C7 C6 H6 119.5 . . ?
C8 C7 C6 118.9(2) . . ?
C8 C7 C9 123.6(2) . . ?
C6 C7 C9 117.5(2) . . ?
O2 C8 C7 124.0(2) . . ?
O2 C8 C3 117.0(2) . . ?
C7 C8 C3 119.0(2) . . ?
N1 C9 C7 124.6(2) . . ?
N1 C9 H9 117.7 . . ?
C7 C9 H9 117.7 . . ?
N1 C10 C11 109.0(2) . . ?
N1 C10 H10A 109.9 . . ?
C11 C10 H10A 109.9 . . ?
N1 C10 H10B 109.9 . . ?
C11 C10 H10B 109.9 . . ?
H10A C10 H10B 108.3 . . ?
N2 C11 C10 109.49(19) . . ?
N2 C11 H11A 109.8 . . ?
C10 C11 H11A 109.8 . . ?
N2 C11 H11B 109.8 . . ?
C10 C11 H11B 109.8 . . ?
H11A C11 H11B 108.2 . . ?
N2 C12 C13 125.2(2) . . ?
N2 C12 H12 117.4 . . ?
C13 C12 H12 117.4 . . ?
C18 C13 C14 119.2(2) . . ?
C18 C13 C12 123.2(2) . . ?
C14 C13 C12 117.6(2) . . ?
C15 C14 C13 120.9(2) . . ?
C15 C14 H14 119.5 . . ?
C13 C14 H14 119.5 . . ?
C14 C15 C16 120.6(2) . . ?
C14 C15 H15 119.7 . . ?
C16 C15 H15 119.7 . . ?
C17 C16 C15 119.4(3) . . ?
C17 C16 H16 120.3 . . ?
C15 C16 H16 120.3 . . ?
O4 C17 C16 125.6(2) . . ?
O4 C17 C18 113.2(2) . . ?
C16 C17 C18 121.2(2) . . ?
O3 C18 C13 124.4(2) . . ?
O3 C18 C17 116.8(2) . . ?
C13 C18 C17 118.7(2) . . ?
O4 C19 C20 112.4(2) . . ?
O4 C19 H19A 109.1 . . ?
C20 C19 H19A 109.1 . . ?
O4 C19 H19B 109.1 . . ?
C20 C19 H19B 109.1 . . ?
H19A C19 H19B 107.9 . . ?
C19 C20 H20A 109.5 . . ?
C19 C20 H20B 109.5 . . ?
H20A C20 H20B 109.5 . . ?
C19 C20 H20C 109.5 . . ?
H20A C20 H20C 109.5 . . ?
H20B C20 H20C 109.5 . . ?
O6 Cu2 O7 88.68(7) . . ?
O6 Cu2 N6 94.05(9) . . ?
O7 Cu2 N6 174.15(8) . . ?
O6 Cu2 N7 172.42(9) . . ?
O7 Cu2 N7 93.08(9) . . ?
N6 Cu2 N7 84.89(10) . . ?
C23 O5 C22 118.19(19) . . ?
C28 O6 Cu2 126.52(15) . . ?
C38 O7 Cu2 127.22(16) . . ?
C37 O8 C39 117.26(19) . . ?
C29 N6 C30 120.3(2) . . ?
C29 N6 Cu2 126.52(18) . . ?
C30 N6 Cu2 113.16(19) . . ?
C32 N7 C31 120.3(2) . . ?
C32 N7 Cu2 126.60(19) . . ?
C31 N7 Cu2 113.02(19) . . ?
C22 C21 H21A 109.5 . . ?
C22 C21 H21B 109.5 . . ?
H21A C21 H21B 109.5 . . ?
C22 C21 H21C 109.5 . . ?
H21A C21 H21C 109.5 . . ?
H21B C21 H21C 109.5 . . ?
O5 C22 C21 106.6(2) . . ?
O5 C22 H22A 110.4 . . ?
C21 C22 H22A 110.4 . . ?
O5 C22 H22B 110.4 . . ?
C21 C22 H22B 110.4 . . ?
H22A C22 H22B 108.6 . . ?
O5 C23 C24 125.0(2) . . ?
O5 C23 C28 113.3(2) . . ?
C24 C23 C28 121.7(2) . . ?
C23 C24 C25 120.2(3) . . ?
C23 C24 H24 119.9 . . ?
C25 C24 H24 119.9 . . ?
C26 C25 C24 119.5(2) . . ?
C26 C25 H25 120.2 . . ?
C24 C25 H25 120.2 . . ?
C25 C26 C27 121.3(2) . . ?
C25 C26 H26 119.4 . . ?
C27 C26 H26 119.4 . . ?
C28 C27 C26 120.0(2) . . ?
C28 C27 C29 122.6(2) . . ?
C26 C27 C29 117.4(2) . . ?
O6 C28 C27 125.4(2) . . ?
O6 C28 C23 117.6(2) . . ?
C27 C28 C23 117.1(2) . . ?
N6 C29 C27 124.8(2) . . ?
N6 C29 H29 117.6 . . ?
C27 C29 H29 117.6 . . ?
N6 C30 C31 109.0(2) . . ?
N6 C30 H30A 109.9 . . ?
C31 C30 H30A 109.9 . . ?
N6 C30 H30B 109.9 . . ?
C31 C30 H30B 109.9 . . ?
H30A C30 H30B 108.3 . . ?
N7 C31 C30 108.5(2) . . ?
N7 C31 H31A 110.0 . . ?
C30 C31 H31A 110.0 . . ?
N7 C31 H31B 110.0 . . ?
C30 C31 H31B 110.0 . . ?
H31A C31 H31B 108.4 . . ?
N7 C32 C33 125.4(2) . . ?
N7 C32 H32 117.3 . . ?
C33 C32 H32 117.3 . . ?
C38 C33 C34 119.7(3) . . ?
C38 C33 C32 122.3(2) . . ?
C34 C33 C32 118.0(2) . . ?
C35 C34 C33 121.2(3) . . ?
C35 C34 H34 119.4 . . ?
C33 C34 H34 119.4 . . ?
C34 C35 C36 120.3(3) . . ?
C34 C35 H35 119.8 . . ?
C36 C35 H35 119.8 . . ?
C37 C36 C35 119.9(3) . . ?
C37 C36 H36 120.1 . . ?
C35 C36 H36 120.1 . . ?
O8 C37 C36 125.1(2) . . ?
O8 C37 C38 113.4(2) . . ?
C36 C37 C38 121.5(2) . . ?
O7 C38 C33 125.4(2) . . ?
O7 C38 C37 117.2(2) . . ?
C33 C38 C37 117.4(2) . . ?
O8 C39 C40 108.2(2) . . ?
O8 C39 H39A 110.1 . . ?
C40 C39 H39A 110.1 . . ?
O8 C39 H39B 110.1 . . ?
C40 C39 H39B 110.1 . . ?
H39A C39 H39B 108.4 . . ?
C39 C40 H40A 109.5 . . ?
C39 C40 H40B 109.5 . . ?
H40A C40 H40B 109.5 . . ?
C39 C40 H40C 109.5 . . ?
H40A C40 H40C 109.5 . . ?
H40B C40 H40C 109.5 . . ?
O12' Cl1 O10 121.7(4) . . ?
O11 Cl1 O10 117.5(2) . . ?
O11 Cl1 O13 108.3(3) . . ?
O10 Cl1 O13 103.7(2) . . ?
O12' Cl1 O11' 109.4(5) . . ?
O10 Cl1 O11' 99.6(3) . . ?
O11 Cl1 O12 111.3(3) . . ?
O10 Cl1 O12 107.1(2) . . ?
O13 Cl1 O12 108.3(3) . . ?
O12' Cl1 O13' 117.0(6) . . ?
O10 Cl1 O13' 105.8(3) . . ?
O11' Cl1 O13' 99.7(5) . . ?
C1W O1W H1OW 109.5 . . ?
O1W C1W H1WA 109.5 . . ?
O1W C1W H1WB 109.5 . . ?
H1WA C1W H1WB 109.5 . . ?
O1W C1W H1WC 109.5 . . ?
H1WA C1W H1WC 109.5 . . ?
H1WB C1W H1WC 109.5 . . ?

loop_
_geom_bond_atom_site_label_1
_geom_bond_atom_site_label_2
_geom_bond_distance
_geom_bond_site_symmetry_2
_geom_bond_publ_flag
Cu1 O3 1.8847(17) . ?
Cu1 O2 1.8968(16) . ?
Cu1 N1 1.912(2) . ?
Cu1 N2 1.915(2) . ?
Mn1 O9 2.1472(17) . ?
Mn1 O3 2.1832(17) . ?
Mn1 N3 2.184(2) . ?
Mn1 O2 2.1900(17) . ?
Mn1 N5 2.228(2) 2_666 ?
O1 C3 1.373(3) . ?
O1 C2 1.446(3) . ?
O2 C8 1.323(3) . ?
O3 C18 1.319(3) . ?
O4 C17 1.379(3) . ?
O4 C19 1.439(3) . ?
O9 H9OA 0.807(10) . ?
O9 H9OB 0.805(10) . ?
N1 C9 1.283(3) . ?
N1 C10 1.470(3) . ?
N2 C12 1.281(3) . ?
N2 C11 1.477(3) . ?
N3 N4 1.178(3) . ?
N4 N5 1.173(3) . ?
C1 C2 1.516(4) . ?
C1 H1A 0.9800 . ?
C1 H1B 0.9800 . ?
C1 H1C 0.9800 . ?
C2 H2A 0.9900 . ?
C2 H2AB 0.9900 . ?
C3 C4 1.379(3) . ?
C3 C8 1.419(3) . ?
C4 C5 1.403(4) . ?
C4 H4 0.9500 . ?
C5 C6 1.378(4) . ?
C5 H5 0.9500 . ?
C6 C7 1.412(3) . ?
C6 H6 0.9500 . ?
C7 C8 1.412(3) . ?
C7 C9 1.455(3) . ?
C9 H9 0.9500 . ?
C10 C11 1.539(4) . ?
C10 H10A 0.9900 . ?
C10 H10B 0.9900 . ?
C11 H11A 0.9900 . ?
C11 H11B 0.9900 . ?
C12 C13 1.456(4) . ?
C12 H12 0.9500 . ?
C13 C18 1.412(3) . ?
C13 C14 1.413(3) . ?
C14 C15 1.373(4) . ?
C14 H14 0.9500 . ?
C15 C16 1.404(4) . ?
C15 H15 0.9500 . ?
C16 C17 1.386(3) . ?
C16 H16 0.9500 . ?
C17 C18 1.419(3) . ?
C19 C20 1.505(4) . ?
C19 H19A 0.9900 . ?
C19 H19B 0.9900 . ?
C20 H20A 0.9800 . ?
C20 H20B 0.9800 . ?
C20 H20C 0.9800 . ?
Cu2 O6 1.8971(17) . ?
Cu2 O7 1.9047(17) . ?
Cu2 N6 1.934(2) . ?
Cu2 N7 1.946(2) . ?
O5 C23 1.372(3) . ?
O5 C22 1.435(3) . ?
O6 C28 1.311(3) . ?
O7 C38 1.307(3) . ?
O8 C37 1.362(3) . ?
O8 C39 1.439(3) . ?
N6 C29 1.281(4) . ?
N6 C30 1.471(3) . ?
N7 C32 1.284(4) . ?
N7 C31 1.472(3) . ?
C21 C22 1.512(4) . ?
C21 H21A 0.9800 . ?
C21 H21B 0.9800 . ?
C21 H21C 0.9800 . ?
C22 H22A 0.9900 . ?
C22 H22B 0.9900 . ?
C23 C24 1.380(3) . ?
C23 C28 1.425(3) . ?
C24 C25 1.410(4) . ?
C24 H24 0.9500 . ?
C25 C26 1.366(4) . ?
C25 H25 0.9500 . ?
C26 C27 1.421(4) . ?
C26 H26 0.9500 . ?
C27 C28 1.418(3) . ?
C27 C29 1.448(4) . ?
C29 H29 0.9500 . ?
C30 C31 1.521(5) . ?
C30 H30A 0.9900 . ?
C30 H30B 0.9900 . ?
C31 H31A 0.9900 . ?
C31 H31B 0.9900 . ?
C32 C33 1.438(4) . ?
C32 H32 0.9500 . ?
C33 C38 1.416(3) . ?
C33 C34 1.423(4) . ?
C34 C35 1.368(5) . ?
C34 H34 0.9500 . ?
C35 C36 1.401(4) . ?
C35 H35 0.9500 . ?
C36 C37 1.386(3) . ?
C36 H36 0.9500 . ?
C37 C38 1.434(3) . ?
C39 C40 1.493(4) . ?
C39 H39A 0.9900 . ?
C39 H39B 0.9900 . ?
C40 H40A 0.9800 . ?
C40 H40B 0.9800 . ?
C40 H40C 0.9800 . ?
Cl1 O12' 1.356(8) . ?
Cl1 O11 1.416(5) . ?
Cl1 O10 1.419(2) . ?
Cl1 O13 1.453(5) . ?
Cl1 O11' 1.460(9) . ?
Cl1 O12 1.464(5) . ?
Cl1 O13' 1.468(10) . ?
O1W C1W 1.455(6) . ?
O1W H1OW 0.8400 . ?
C1W H1WA 0.9800 . ?
C1W H1WB 0.9800 . ?
C1W H1WC 0.9800 . ?
